data_7719715
loop_
_publ_author_name
'Rayasingh, Amlan Ranjan'
'Manivannan, Vadivelu'

_publ_section_title
;
 Group 10 complexes of benzothiazolehydrazone- and
 imidazo[1,5-<i>a</i>]pyridine-based ligands: structural artistry,
 biophysical study, and catalytic activity.
;
_journal_issue 45
_journal_name_full 'Dalton transactions (Cambridge, England : 2003)'
_journal_page_first 16939
_journal_page_last 16954
_journal_paper_doi 10.1039/d5dt02077h
_journal_volume 54
_journal_year 2025
_chemical_formula_moiety 'C17 H11 Cl N4 Pd S'
_chemical_formula_sum 'C17 H11 Cl N4 Pd S'
_chemical_formula_weight 445.21
_space_group_crystal_system monoclinic
_space_group_IT_number 14
_space_group_name_Hall '-P 2ybc'
_space_group_name_H-M_alt 'P 1 21/c 1'
_atom_sites_solution_hydrogens geom
_atom_sites_solution_primary dual
_audit_creation_date 2024-11-26
_audit_creation_method
;
Olex2 1.5
(compiled 2021.12.09 svn.r5202d8cf for OlexSys, GUI svn.r6439)
;
_audit_update_record
;
2025-05-23 deposited with the CCDC.	2025-10-17 downloaded from the CCDC.
;
_cell_angle_alpha 90
_cell_angle_beta 90.958(2)
_cell_angle_gamma 90
_cell_formula_units_Z 4
_cell_length_a 7.5855(6)
_cell_length_b 10.3456(8)
_cell_length_c 20.0121(16)
_cell_measurement_reflns_used 9881
_cell_measurement_temperature 293.0
_cell_measurement_theta_max 25.53
_cell_measurement_theta_min 2.22
_cell_volume 1570.3(2)
_computing_cell_refinement 'SAINT V8.40B (?, 2016)'
_computing_data_reduction 'SAINT V8.40B (?, 2016)'
_computing_molecular_graphics 'Olex2 1.5 (Dolomanov et al., 2009)'
_computing_publication_material 'Olex2 1.5 (Dolomanov et al., 2009)'
_computing_structure_refinement 'XL  (Sheldrick, 2008)'
_computing_structure_solution 'SHELXT 2018/2 (Sheldrick, 2018)'
_diffrn_ambient_temperature 293.0
_diffrn_detector 'CCD area detector'
_diffrn_detector_area_resol_mean 7.9
_diffrn_detector_type 'Bruker SMART CCD 1K area detector'
_diffrn_measured_fraction_theta_full 0.968
_diffrn_measured_fraction_theta_max 0.968
_diffrn_measurement_device 'three-circle diffractometer'
_diffrn_measurement_device_type 'Bruker APEX-II CCD'
_diffrn_measurement_method '\w scans'
_diffrn_radiation_monochromator graphite
_diffrn_radiation_probe x-ray
_diffrn_radiation_type MoK\a
_diffrn_radiation_wavelength 0.71073
_diffrn_reflns_av_R_equivalents 0.0489
_diffrn_reflns_av_unetI/netI 0.0239
_diffrn_reflns_Laue_measured_fraction_full 0.968
_diffrn_reflns_Laue_measured_fraction_max 0.968
_diffrn_reflns_limit_h_max 9
_diffrn_reflns_limit_h_min -9
_diffrn_reflns_limit_k_max 12
_diffrn_reflns_limit_k_min -12
_diffrn_reflns_limit_l_max 23
_diffrn_reflns_limit_l_min -23
_diffrn_reflns_number 29693
_diffrn_reflns_point_group_measured_fraction_full 0.968
_diffrn_reflns_point_group_measured_fraction_max 0.968
_diffrn_reflns_theta_full 24.999
_diffrn_reflns_theta_max 24.999
_diffrn_reflns_theta_min 2.036
_diffrn_source 'sealed X-ray tube'
_diffrn_source_current 1.4
_diffrn_source_power 0.07
_diffrn_source_target Mo
_diffrn_source_voltage 50.0
_diffrn_standards_number 0
_exptl_absorpt_coefficient_mu 1.490
_exptl_absorpt_correction_T_max 0.7456
_exptl_absorpt_correction_T_min 0.5670
_exptl_absorpt_correction_type multi-scan
_exptl_absorpt_process_details
;
SADABS-2016/2 (Bruker,2016/2) was used for absorption correction.
wR2(int) was 0.1178 before and 0.0640 after correction.
The Ratio of minimum to maximum transmission is 0.7605.
The \l/2 correction factor is Not present.
;
_exptl_crystal_colour 'metallic dark red'
_exptl_crystal_colour_lustre metallic
_exptl_crystal_colour_modifier dark
_exptl_crystal_colour_primary red
_exptl_crystal_density_diffrn 1.883
_exptl_crystal_description block
_exptl_crystal_F_000 880
_exptl_crystal_size_max 0.14
_exptl_crystal_size_mid 0.08
_exptl_crystal_size_min 0.077
_refine_diff_density_max 2.305
_refine_diff_density_min -1.141
_refine_diff_density_rms 0.156
_refine_ls_extinction_method none
_refine_ls_goodness_of_fit_ref 1.090
_refine_ls_hydrogen_treatment constr
_refine_ls_matrix_type full
_refine_ls_number_parameters 217
_refine_ls_number_reflns 2674
_refine_ls_number_restraints 162
_refine_ls_restrained_S_all 1.060
_refine_ls_R_factor_all 0.1274
_refine_ls_R_factor_gt 0.0864
_refine_ls_shift/su_max 0.000
_refine_ls_shift/su_mean 0.000
_refine_ls_structure_factor_coef Fsqd
_refine_ls_weighting_details 'w=1/[\s^2^(Fo^2^)+(0.0770P)^2^+23.0710P] where P=(Fo^2^+2Fc^2^)/3'
_refine_ls_weighting_scheme calc
_refine_ls_wR_factor_gt 0.1887
_refine_ls_wR_factor_ref 0.2411
_reflns_Friedel_coverage 0.000
_reflns_number_gt 1863
_reflns_number_total 2674
_reflns_threshold_expression 'I > 2\s(I)'
_cod_data_source_file d5dt02077h2.cif
_cod_data_source_block 2d
_cod_depositor_comments 'Adding full bibliography for 7719702--7719718.cif.'
_cod_database_code 7719715
_shelx_shelxl_version_number 2019/1
_shelx_space_group_comment
;
The symmetry employed for this shelxl refinement is uniquely defined
by the following loop, which should always be used as a source of
symmetry information in preference to the above space-group names.
They are only intended as comments.
;
_olex2_refinement_description
;
1. Fixed Uiso
 At 1.2 times of:
  All C(H) groups
2. Uiso/Uaniso restraints and constraints
All non-hydrogen atoms have similar U: within 2A with sigma of 0.04 and sigma
for terminal atoms of 0.08 within 2A
3.a Aromatic/amide H refined with riding coordinates:
 C1(H1), C2(H2), C3(H3), C5(H5), C6(H6), C7(H7), C10(H10), C13(H13), C14(H14),
 C15(H15), C16(H16)
;
_olex2_submission_special_instructions 'No special instructions were received'

loop_
_space_group_symop_operation_xyz
'x, y, z'
'-x, y+1/2, -z+1/2'
'-x, -y, -z'
'x, -y-1/2, z-1/2'

loop_
_atom_site_label
_atom_site_type_symbol
_atom_site_fract_x
_atom_site_fract_y
_atom_site_fract_z
_atom_site_U_iso_or_equiv
_atom_site_adp_type
_atom_site_occupancy
_atom_site_site_symmetry_order
_atom_site_calc_flag
_atom_site_refinement_flags_posn
_atom_site_refinement_flags_adp
_atom_site_refinement_flags_occupancy
_atom_site_disorder_assembly
_atom_site_disorder_group
Pd1 Pd 0.55352(13) 0.85776(10) 0.06819(5) 0.0677(4) Uani 1 1 d . U . . .
Cl1 Cl 0.8275(6) 0.7891(5) 0.1081(3) 0.1148(16) Uani 1 1 d . . . . .
S1 S 0.3224(5) 1.1733(4) 0.18532(19) 0.0816(10) Uani 1 1 d . U . . .
N1 N 0.5456(14) 0.7173(11) -0.0074(6) 0.073(3) Uani 1 1 d . U . . .
N2 N 0.3181(14) 0.9165(10) 0.0463(5) 0.068(3) Uani 1 1 d . U . . .
N3 N 0.2519(11) 1.0194(10) 0.0874(5) 0.060(2) Uani 1 1 d . U . . .
N4 N 0.5358(13) 0.9997(10) 0.1349(5) 0.066(3) Uani 1 1 d . U . . .
C1 C 0.686(2) 0.6499(14) -0.0162(8) 0.081(4) Uani 1 1 d . U . . .
H1 H 0.784796 0.669578 0.010045 0.098 Uiso 1 1 calc R U . . .
C2 C 0.701(2) 0.5448(14) -0.0644(7) 0.085(4) Uani 1 1 d . U . . .
H2 H 0.803657 0.496145 -0.067711 0.102 Uiso 1 1 calc R U . . .
C3 C 0.5576(19) 0.5218(14) -0.1041(7) 0.078(4) Uani 1 1 d . U . . .
H3 H 0.560660 0.458536 -0.137103 0.094 Uiso 1 1 calc R U . . .
C4 C 0.407(2) 0.5943(15) -0.0946(8) 0.085(4) Uani 1 1 d . U . . .
C5 C 0.260(2) 0.5709(16) -0.1388(8) 0.091(4) Uani 1 1 d . U . . .
H5 H 0.269015 0.507690 -0.171694 0.110 Uiso 1 1 calc R U . . .
C6 C 0.108(2) 0.6402(17) -0.1334(8) 0.095(5) Uani 1 1 d . U . . .
H6 H 0.010250 0.621892 -0.160515 0.114 Uiso 1 1 calc R U . . .
C7 C 0.1026(18) 0.7383(15) -0.0867(7) 0.082(4) Uani 1 1 d . U . . .
H7 H 0.000875 0.788034 -0.084159 0.098 Uiso 1 1 calc R U . . .
C8 C 0.2425(16) 0.7661(13) -0.0431(6) 0.065(3) Uani 1 1 d . U . . .
C9 C 0.4009(16) 0.6944(12) -0.0473(6) 0.062(3) Uani 1 1 d . U . . .
C10 C 0.2071(18) 0.8671(13) -0.0002(6) 0.069(3) Uani 1 1 d . U . . .
H10 H 0.095922 0.904569 -0.003870 0.083 Uiso 1 1 calc R U . . .
C11 C 0.3682(15) 1.0513(12) 0.1282(6) 0.060(3) Uani 1 1 d . U . . .
C12 C 0.5331(18) 1.1597(13) 0.2183(6) 0.068(3) Uani 1 1 d . U . . .
C13 C 0.607(2) 1.2393(15) 0.2682(6) 0.080(4) Uani 1 1 d . U . . .
H13 H 0.542677 1.306703 0.286614 0.096 Uiso 1 1 calc R U . . .
C14 C 0.778(2) 1.2141(17) 0.2889(7) 0.093(5) Uani 1 1 d . U . . .
H14 H 0.829867 1.263068 0.322897 0.111 Uiso 1 1 calc R U . . .
C15 C 0.870(2) 1.1182(17) 0.2597(8) 0.091(4) Uani 1 1 d . U . . .
H15 H 0.984210 1.102945 0.275215 0.109 Uiso 1 1 calc R U . . .
C16 C 0.805(2) 1.0409(16) 0.2082(7) 0.090(4) Uani 1 1 d . U . . .
H16 H 0.873735 0.977105 0.188749 0.108 Uiso 1 1 calc R U . . .
C17 C 0.6296(15) 1.0644(13) 0.1868(6) 0.066(3) Uani 1 1 d . U . . .

loop_
_atom_site_aniso_label
_atom_site_aniso_U_11
_atom_site_aniso_U_22
_atom_site_aniso_U_33
_atom_site_aniso_U_23
_atom_site_aniso_U_13
_atom_site_aniso_U_12
Pd1 0.0711(7) 0.0725(7) 0.0591(6) 0.0080(5) -0.0106(5) -0.0109(5)
Cl1 0.084(3) 0.125(4) 0.134(4) -0.034(3) -0.045(2) 0.031(3)
S1 0.076(2) 0.090(2) 0.079(2) -0.0076(19) -0.0081(17) 0.0006(19)
N1 0.062(6) 0.073(7) 0.085(7) 0.020(6) 0.004(5) 0.003(5)
N2 0.070(6) 0.065(6) 0.069(6) 0.009(5) -0.011(5) -0.007(5)
N3 0.041(5) 0.069(6) 0.068(6) 0.000(5) -0.010(4) 0.012(4)
N4 0.068(6) 0.074(6) 0.056(5) 0.009(5) -0.010(5) -0.013(5)
C1 0.070(8) 0.084(9) 0.090(9) 0.001(7) 0.004(7) 0.006(7)
C2 0.096(10) 0.073(9) 0.086(9) 0.010(7) 0.021(8) 0.000(8)
C3 0.084(9) 0.077(9) 0.074(8) -0.008(7) 0.019(7) -0.005(7)
C4 0.082(9) 0.078(9) 0.096(9) -0.018(8) 0.030(8) -0.028(7)
C5 0.097(11) 0.093(10) 0.084(9) -0.012(8) -0.010(8) -0.028(9)
C6 0.082(10) 0.115(12) 0.086(10) -0.014(9) -0.004(8) -0.019(9)
C7 0.067(8) 0.098(10) 0.080(8) 0.006(8) -0.021(7) -0.010(7)
C8 0.057(7) 0.070(7) 0.066(7) 0.004(6) -0.010(5) -0.011(6)
C9 0.066(7) 0.065(7) 0.056(6) 0.014(6) -0.002(5) -0.017(6)
C10 0.070(8) 0.075(8) 0.062(7) 0.022(6) -0.017(6) 0.005(6)
C11 0.058(7) 0.062(7) 0.060(6) 0.003(5) -0.006(5) -0.001(5)
C12 0.074(8) 0.073(8) 0.057(6) 0.001(6) -0.002(6) -0.020(6)
C13 0.092(10) 0.085(9) 0.064(7) 0.000(7) 0.002(7) -0.018(8)
C14 0.101(11) 0.107(11) 0.069(8) -0.017(8) -0.021(8) -0.028(9)
C15 0.068(8) 0.119(12) 0.086(9) 0.018(9) -0.030(7) -0.007(9)
C16 0.085(9) 0.104(11) 0.079(8) 0.021(8) -0.030(7) -0.015(8)
C17 0.053(6) 0.080(8) 0.065(7) 0.026(6) -0.019(5) -0.008(6)

loop_
_atom_type_symbol
_atom_type_description
_atom_type_scat_dispersion_real
_atom_type_scat_dispersion_imag
_atom_type_scat_source
C C 0.0033 0.0016 'International Tables Vol C Tables 4.2.6.8 and 6.1.1.4'
H H 0.0000 0.0000 'International Tables Vol C Tables 4.2.6.8 and 6.1.1.4'
Cl Cl 0.1484 0.1585 'International Tables Vol C Tables 4.2.6.8 and 6.1.1.4'
N N 0.0061 0.0033 'International Tables Vol C Tables 4.2.6.8 and 6.1.1.4'
Pd Pd -0.9988 1.0072 'International Tables Vol C Tables 4.2.6.8 and 6.1.1.4'
S S 0.1246 0.1234 'International Tables Vol C Tables 4.2.6.8 and 6.1.1.4'

loop_
_geom_angle_atom_site_label_1
_geom_angle_atom_site_label_2
_geom_angle_atom_site_label_3
_geom_angle
_geom_angle_site_symmetry_1
_geom_angle_site_symmetry_3
_geom_angle_publ_flag
N1 Pd1 Cl1 92.9(3) . . ?
N2 Pd1 Cl1 173.1(3) . . ?
N2 Pd1 N1 92.2(4) . . ?
N2 Pd1 N4 81.2(4) . . ?
N4 Pd1 Cl1 93.7(3) . . ?
N4 Pd1 N1 173.3(4) . . ?
C12 S1 C11 89.9(6) . . ?
C1 N1 Pd1 117.4(10) . . ?
C1 N1 C9 118.9(13) . . ?
C9 N1 Pd1 123.7(9) . . ?
N3 N2 Pd1 115.7(7) . . ?
C10 N2 Pd1 127.1(10) . . ?
C10 N2 N3 117.1(10) . . ?
C11 N3 N2 108.8(9) . . ?
C11 N4 Pd1 107.0(7) . . ?
C11 N4 C17 109.8(11) . . ?
C17 N4 Pd1 143.2(9) . . ?
N1 C1 H1 117.7 . . ?
N1 C1 C2 124.6(15) . . ?
C2 C1 H1 117.7 . . ?
C1 C2 H2 121.7 . . ?
C3 C2 C1 116.5(14) . . ?
C3 C2 H2 121.7 . . ?
C2 C3 H3 120.6 . . ?
C2 C3 C4 118.7(14) . . ?
C4 C3 H3 120.6 . . ?
C3 C4 C5 117.3(14) . . ?
C3 C4 C9 122.0(14) . . ?
C9 C4 C5 120.5(15) . . ?
C4 C5 H5 119.6 . . ?
C6 C5 C4 120.8(15) . . ?
C6 C5 H5 119.6 . . ?
C5 C6 H6 120.9 . . ?
C5 C6 C7 118.2(15) . . ?
C7 C6 H6 120.9 . . ?
C6 C7 H7 118.5 . . ?
C6 C7 C8 123.1(15) . . ?
C8 C7 H7 118.5 . . ?
C7 C8 C9 119.6(13) . . ?
C10 C8 C7 113.0(12) . . ?
C10 C8 C9 127.4(11) . . ?
N1 C9 C4 119.1(13) . . ?
N1 C9 C8 123.2(12) . . ?
C4 C9 C8 117.7(12) . . ?
N2 C10 C8 126.3(12) . . ?
N2 C10 H10 116.9 . . ?
C8 C10 H10 116.9 . . ?
N3 C11 S1 118.7(9) . . ?
N3 C11 N4 127.2(11) . . ?
N4 C11 S1 114.1(8) . . ?
C13 C12 S1 125.5(12) . . ?
C17 C12 S1 112.2(9) . . ?
C17 C12 C13 122.2(13) . . ?
C12 C13 H13 121.2 . . ?
C14 C13 C12 117.7(15) . . ?
C14 C13 H13 121.2 . . ?
C13 C14 H14 120.1 . . ?
C15 C14 C13 119.8(13) . . ?
C15 C14 H14 120.1 . . ?
C14 C15 H15 117.8 . . ?
C14 C15 C16 124.5(14) . . ?
C16 C15 H15 117.8 . . ?
C15 C16 H16 121.8 . . ?
C15 C16 C17 116.5(16) . . ?
C17 C16 H16 121.8 . . ?
C12 C17 N4 114.0(10) . . ?
C12 C17 C16 119.2(13) . . ?
C16 C17 N4 126.9(14) . . ?

loop_
_geom_bond_atom_site_label_1
_geom_bond_atom_site_label_2
_geom_bond_distance
_geom_bond_site_symmetry_2
_geom_bond_publ_flag
Pd1 Cl1 2.325(4) . ?
Pd1 N1 2.098(12) . ?
Pd1 N2 1.930(10) . ?
Pd1 N4 1.991(11) . ?
S1 C11 1.742(13) . ?
S1 C12 1.724(14) . ?
N1 C1 1.288(17) . ?
N1 C9 1.368(16) . ?
N2 N3 1.440(14) . ?
N2 C10 1.346(15) . ?
N3 C11 1.237(14) . ?
N4 C11 1.384(15) . ?
N4 C17 1.417(15) . ?
C1 H1 0.9300 . ?
C1 C2 1.46(2) . ?
C2 H2 0.9300 . ?
C2 C3 1.36(2) . ?
C3 H3 0.9300 . ?
C3 C4 1.38(2) . ?
C4 C5 1.43(2) . ?
C4 C9 1.404(19) . ?
C5 H5 0.9300 . ?
C5 C6 1.37(2) . ?
C6 H6 0.9300 . ?
C6 C7 1.38(2) . ?
C7 H7 0.9300 . ?
C7 C8 1.392(16) . ?
C8 C9 1.415(18) . ?
C8 C10 1.382(18) . ?
C10 H10 0.9300 . ?
C12 C13 1.403(18) . ?
C12 C17 1.386(19) . ?
C13 H13 0.9300 . ?
C13 C14 1.38(2) . ?
C14 H14 0.9300 . ?
C14 C15 1.35(2) . ?
C15 H15 0.9300 . ?
C15 C16 1.39(2) . ?
C16 H16 0.9300 . ?
C16 C17 1.413(18) . ?

loop_
_geom_torsion_atom_site_label_1
_geom_torsion_atom_site_label_2
_geom_torsion_atom_site_label_3
_geom_torsion_atom_site_label_4
_geom_torsion
_geom_torsion_site_symmetry_1
_geom_torsion_site_symmetry_2
_geom_torsion_site_symmetry_3
_geom_torsion_site_symmetry_4
_geom_torsion_publ_flag
Pd1 N1 C1 C2 177.2(11) . . . . ?
Pd1 N1 C9 C4 -177.3(9) . . . . ?
Pd1 N1 C9 C8 2.1(16) . . . . ?
Pd1 N2 N3 C11 2.1(12) . . . . ?
Pd1 N2 C10 C8 -2.1(19) . . . . ?
Pd1 N4 C11 S1 177.2(6) . . . . ?
Pd1 N4 C11 N3 -2.1(15) . . . . ?
Pd1 N4 C17 C12 -177.2(10) . . . . ?
Pd1 N4 C17 C16 3(2) . . . . ?
S1 C12 C13 C14 179.8(11) . . . . ?
S1 C12 C17 N4 0.1(14) . . . . ?
S1 C12 C17 C16 -179.9(10) . . . . ?
N1 C1 C2 C3 3(2) . . . . ?
N2 N3 C11 S1 -179.2(8) . . . . ?
N2 N3 C11 N4 0.1(17) . . . . ?
N3 N2 C10 C8 -177.9(11) . . . . ?
C1 N1 C9 C4 2.8(18) . . . . ?
C1 N1 C9 C8 -177.8(12) . . . . ?
C1 C2 C3 C4 -3(2) . . . . ?
C2 C3 C4 C5 177.8(13) . . . . ?
C2 C3 C4 C9 3(2) . . . . ?
C3 C4 C5 C6 -178.8(14) . . . . ?
C3 C4 C9 N1 -3(2) . . . . ?
C3 C4 C9 C8 177.7(12) . . . . ?
C4 C5 C6 C7 4(2) . . . . ?
C5 C4 C9 N1 -177.6(12) . . . . ?
C5 C4 C9 C8 3.0(19) . . . . ?
C5 C6 C7 C8 -3(2) . . . . ?
C6 C7 C8 C9 2(2) . . . . ?
C6 C7 C8 C10 -179.3(14) . . . . ?
C7 C8 C9 N1 178.6(12) . . . . ?
C7 C8 C9 C4 -2.0(18) . . . . ?
C7 C8 C10 N2 -178.8(12) . . . . ?
C9 N1 C1 C2 -3(2) . . . . ?
C9 C4 C5 C6 -4(2) . . . . ?
C9 C8 C10 N2 0(2) . . . . ?
C10 N2 N3 C11 178.4(11) . . . . ?
C10 C8 C9 N1 0(2) . . . . ?
C10 C8 C9 C4 179.4(13) . . . . ?
C11 S1 C12 C13 175.2(12) . . . . ?
C11 S1 C12 C17 -0.9(10) . . . . ?
C11 N4 C17 C12 1.0(14) . . . . ?
C11 N4 C17 C16 -179.0(12) . . . . ?
C12 S1 C11 N3 -179.1(11) . . . . ?
C12 S1 C11 N4 1.5(9) . . . . ?
C12 C13 C14 C15 2(2) . . . . ?
C13 C12 C17 N4 -176.1(11) . . . . ?
C13 C12 C17 C16 3.9(19) . . . . ?
C13 C14 C15 C16 1(3) . . . . ?
C14 C15 C16 C17 -1(2) . . . . ?
C15 C16 C17 N4 179.1(12) . . . . ?
C15 C16 C17 C12 -0.8(19) . . . . ?
C17 N4 C11 S1 -1.6(12) . . . . ?
C17 N4 C11 N3 179.0(12) . . . . ?
C17 C12 C13 C14 -5(2) . . . . ?
